data_2311132
loop_
_publ_author_name
'Mohandas, T.'
'Sathishkumar, R.'
'Sakthivel, P.'
'Jayabharathi, J.'

_publ_section_title
;
 2-(4-Fluoro-phen-yl)-1-(4-meth-oxy-phen-yl)-1H-phenanthro[9,10-d]imidazole.
;
_journal_coeditor_code PV2618
_journal_issue 'Pt 3'
_journal_name_full 'Acta crystallographica. Section E, Structure reports online'
_journal_page_first o368
_journal_paper_doi 10.1107/S1600536813003504
_journal_volume 69
_journal_year 2013
_chemical_formula_iupac 'C28 H19 F N2 O'
_chemical_formula_moiety 'C28 H19 F N2 O'
_chemical_formula_sum 'C28 H19 F N2 O'
_chemical_formula_weight 418.45
_chemical_name_systematic 2-(4-Fluorophenyl)-1-(4-methoxyphenyl)-1<i>H</i>-phenanthro[9,10-<i>d</i>]imidazole
_space_group_IT_number 2
_space_group_name_Hall '-P 1'
_space_group_name_H-M_alt 'P -1'
_symmetry_cell_setting triclinic
_symmetry_space_group_name_Hall '-P 1'
_symmetry_space_group_name_H-M 'P -1'
_atom_sites_solution_hydrogens geom
_atom_sites_solution_primary direct
_atom_sites_solution_secondary difmap
_cell_angle_alpha 77.4320(10)
_cell_angle_beta 71.6210(10)
_cell_angle_gamma 73.1580(10)
_cell_formula_units_Z 2
_cell_length_a 9.6430(3)
_cell_length_b 9.8980(3)
_cell_length_c 12.3070(4)
_cell_measurement_reflns_used 9741
_cell_measurement_temperature 293(2)
_cell_measurement_theta_max 28.489
_cell_measurement_theta_min 2.2925
_cell_volume 1056.57(6)
_computing_cell_refinement 'APEX2 and SAINT (Bruker, 2008)'
_computing_data_collection 'APEX2 (Bruker, 2008)'
_computing_data_reduction 'SAINT and XPREP (Bruker, 2008)'
_computing_molecular_graphics 'PLATON (Spek, 2009)'
_computing_publication_material 'PLATON (Spek, 2009)'
_computing_structure_refinement 'SHELXL97 (Sheldrick, 2008)'
_computing_structure_solution 'SHELXS97 (Sheldrick, 2008)'
_diffrn_ambient_temperature 293(2)
_diffrn_measured_fraction_theta_full 0.999
_diffrn_measured_fraction_theta_max 0.999
_diffrn_measurement_device_type 'Bruker Kappa APEXII CCD'
_diffrn_measurement_method '\w and  \f  scans'
_diffrn_radiation_monochromator graphite
_diffrn_radiation_source 'fine-focus sealed tube'
_diffrn_radiation_type MoK\a
_diffrn_radiation_wavelength 0.71073
_diffrn_reflns_av_R_equivalents 0.0261
_diffrn_reflns_av_sigmaI/netI 0.0161
_diffrn_reflns_limit_h_max 11
_diffrn_reflns_limit_h_min -11
_diffrn_reflns_limit_k_max 11
_diffrn_reflns_limit_k_min -11
_diffrn_reflns_limit_l_max 14
_diffrn_reflns_limit_l_min -14
_diffrn_reflns_number 18612
_diffrn_reflns_reduction_process
;
;
_diffrn_reflns_theta_full 25.00
_diffrn_reflns_theta_max 25.00
_diffrn_reflns_theta_min 2.17
_exptl_absorpt_coefficient_mu 0.087
_exptl_absorpt_correction_T_max 0.9829
_exptl_absorpt_correction_T_min 0.9745
_exptl_absorpt_correction_type multi-scan
_exptl_absorpt_process_details '(SADABS; Bruker, 2008)'
_exptl_crystal_colour ' colourless'
_exptl_crystal_density_diffrn 1.315
_exptl_crystal_density_method 'Not measured'
_exptl_crystal_description ' Block'
_exptl_crystal_F_000 436
_exptl_crystal_size_max 0.30
_exptl_crystal_size_mid 0.20
_exptl_crystal_size_min 0.20
_refine_diff_density_max 0.161
_refine_diff_density_min -0.220
_refine_ls_extinction_coef 0.024(2)
_refine_ls_extinction_expression Fc^*^=kFc[1+0.001xFc^2^\l^3^/sin(2\q)]^-1/4^
_refine_ls_extinction_method 'SHELXL97(Sheldrick, 2008)'
_refine_ls_goodness_of_fit_ref 1.031
_refine_ls_hydrogen_treatment constr
_refine_ls_matrix_type full
_refine_ls_number_parameters 290
_refine_ls_number_reflns 3723
_refine_ls_number_restraints 0
_refine_ls_restrained_S_all 1.031
_refine_ls_R_factor_all 0.0422
_refine_ls_R_factor_gt 0.0349
_refine_ls_shift/su_max 0.000
_refine_ls_shift/su_mean 0.000
_refine_ls_structure_factor_coef Fsqd
_refine_ls_weighting_details 'calc w=1/[\s^2^(Fo^2^)+(0.0449P)^2^+0.2676P] where P=(Fo^2^+2Fc^2^)/3'
_refine_ls_weighting_scheme calc
_refine_ls_wR_factor_gt 0.0886
_refine_ls_wR_factor_ref 0.0977
_reflns_number_gt 3183
_reflns_number_total 3723
_reflns_threshold_expression I>2sigma(I)
_cod_data_source_file pv2618sup1.cif
_cod_data_source_block I
_cod_database_code 2311132

loop_
_symmetry_equiv_pos_site_id
_symmetry_equiv_pos_as_xyz
1 x,y,z
2 -x,-y,-z

loop_
_atom_site_aniso_label
_atom_site_aniso_U_11
_atom_site_aniso_U_22
_atom_site_aniso_U_33
_atom_site_aniso_U_12
_atom_site_aniso_U_13
_atom_site_aniso_U_23
F1 0.1259(10) 0.0703(7) 0.0668(7) -0.0203(7) -0.0242(6) -0.0351(5)
O1 0.0734(8) 0.0768(8) 0.0390(6) -0.0346(6) -0.0239(5) 0.0159(5)
N1 0.0405(6) 0.0369(6) 0.0335(6) -0.0077(5) -0.0115(5) -0.0032(4)
N2 0.0374(6) 0.0361(6) 0.0299(5) -0.0095(4) -0.0095(4) -0.0018(4)
C1 0.0762(11) 0.0449(8) 0.0351(7) -0.0191(8) -0.0098(7) -0.0105(6)
C2 0.0594(9) 0.0454(8) 0.0468(8) 0.0009(7) -0.0089(7) -0.0113(7)
C3 0.0436(8) 0.0456(8) 0.0415(7) -0.0048(6) -0.0138(6) -0.0060(6)
C4 0.0385(7) 0.0354(7) 0.0303(6) -0.0103(5) -0.0082(5) -0.0012(5)
C5 0.0418(7) 0.0463(8) 0.0395(7) -0.0085(6) -0.0128(6) -0.0055(6)
C6 0.0603(9) 0.0570(9) 0.0387(7) -0.0216(8) -0.0182(7) -0.0045(7)
C7 0.0326(6) 0.0360(7) 0.0339(7) -0.0071(5) -0.0095(5) -0.0032(5)
C8 0.0375(7) 0.0349(7) 0.0307(6) -0.0102(5) -0.0087(5) -0.0023(5)
C9 0.0343(7) 0.0494(8) 0.0397(7) -0.0076(6) -0.0068(6) -0.0006(6)
C10 0.0440(8) 0.0481(8) 0.0467(8) -0.0072(6) -0.0201(6) 0.0020(6)
C11 0.0546(8) 0.0445(8) 0.0333(7) -0.0209(6) -0.0156(6) 0.0017(6)
C12 0.0419(8) 0.0664(10) 0.0369(7) -0.0213(7) -0.0046(6) 0.0022(7)
C13 0.0354(7) 0.0552(9) 0.0420(8) -0.0121(6) -0.0121(6) 0.0013(6)
C14 0.0953(15) 0.150(2) 0.0433(10) -0.0706(15) -0.0220(10) 0.0309(11)
C15 0.0314(6) 0.0392(7) 0.0331(7) -0.0088(5) -0.0088(5) -0.0047(5)
C16 0.0326(6) 0.0390(7) 0.0330(7) -0.0086(5) -0.0095(5) -0.0044(5)
C17 0.0331(7) 0.0463(7) 0.0333(7) -0.0092(6) -0.0094(5) -0.0045(6)
C18 0.0495(8) 0.0493(8) 0.0370(7) -0.0104(6) -0.0136(6) -0.0018(6)
C19 0.0598(9) 0.0637(10) 0.0354(8) -0.0143(8) -0.0147(7) 0.0031(7)
C20 0.0605(10) 0.0765(11) 0.0333(7) -0.0145(8) -0.0139(7) -0.0086(7)
C21 0.0499(8) 0.0625(9) 0.0419(8) -0.0117(7) -0.0119(7) -0.0162(7)
C22 0.0324(7) 0.0495(8) 0.0376(7) -0.0090(6) -0.0095(5) -0.0092(6)
C23 0.0324(7) 0.0450(8) 0.0452(8) -0.0089(6) -0.0112(6) -0.0112(6)
C24 0.0526(9) 0.0509(9) 0.0567(9) -0.0097(7) -0.0176(7) -0.0184(7)
C25 0.0623(10) 0.0434(8) 0.0745(11) -0.0118(7) -0.0198(8) -0.0190(8)
C26 0.0601(10) 0.0392(8) 0.0688(11) -0.0164(7) -0.0181(8) -0.0017(7)
C27 0.0513(8) 0.0422(8) 0.0478(8) -0.0154(6) -0.0133(7) -0.0023(6)
C28 0.0325(7) 0.0395(7) 0.0418(7) -0.0100(5) -0.0101(5) -0.0059(6)

loop_
_atom_site_type_symbol
_atom_site_label
_atom_site_fract_x
_atom_site_fract_y
_atom_site_fract_z
_atom_site_U_iso_or_equiv
_atom_site_thermal_displace_type
_atom_site_occupancy
F F1 0.87342(15) -0.53172(11) 0.19476(9) 0.0846(5) Uani 1.000
O O1 0.75909(13) 0.28562(13) 0.05490(9) 0.0612(4) Uani 1.000
N N1 0.77067(12) -0.21988(11) 0.62054(9) 0.0372(3) Uani 1.000
N N2 0.75022(11) -0.02316(11) 0.49070(9) 0.0347(3) Uani 1.000
C C1 0.8505(2) -0.44158(16) 0.27061(12) 0.0515(5) Uani 1.000
C C2 0.95884(18) -0.45772(16) 0.32493(13) 0.0540(5) Uani 1.000
C C3 0.93452(16) -0.36453(15) 0.40117(12) 0.0443(4) Uani 1.000
C C4 0.80356(14) -0.25828(13) 0.42219(10) 0.0352(4) Uani 1.000
C C5 0.69707(16) -0.24510(15) 0.36438(11) 0.0426(4) Uani 1.000
C C6 0.71958(18) -0.33777(16) 0.28835(12) 0.0495(5) Uani 1.000
C C7 0.77576(14) -0.16916(13) 0.51172(11) 0.0346(4) Uani 1.000
C C8 0.75523(14) 0.05865(13) 0.37811(10) 0.0345(4) Uani 1.000
C C9 0.62372(15) 0.12625(15) 0.34724(12) 0.0434(4) Uani 1.000
C C10 0.62899(16) 0.20068(15) 0.23842(12) 0.0466(5) Uani 1.000
C C11 0.76621(16) 0.20770(15) 0.15961(11) 0.0424(4) Uani 1.000
C C12 0.89759(16) 0.13796(17) 0.18988(12) 0.0495(5) Uani 1.000
C C13 0.89114(15) 0.06387(15) 0.29966(12) 0.0448(5) Uani 1.000
C C14 0.8964(3) 0.2975(3) -0.02895(15) 0.0935(9) Uani 1.000
C C15 0.72865(13) 0.02155(13) 0.59578(11) 0.0345(4) Uani 1.000
C C16 0.74054(14) -0.10143(13) 0.67333(11) 0.0348(4) Uani 1.000
C C17 0.72237(14) -0.10002(14) 0.79297(11) 0.0377(4) Uani 1.000
C C18 0.73089(16) -0.22537(16) 0.87221(12) 0.0458(4) Uani 1.000
C C19 0.71638(18) -0.22088(18) 0.98554(12) 0.0542(5) Uani 1.000
C C20 0.69353(18) -0.09137(19) 1.02226(13) 0.0567(5) Uani 1.000
C C21 0.68346(17) 0.03217(18) 0.94647(12) 0.0505(5) Uani 1.000
C C22 0.69645(14) 0.03262(15) 0.82916(11) 0.0395(4) Uani 1.000
C C23 0.68514(14) 0.16372(14) 0.74603(12) 0.0400(4) Uani 1.000
C C24 0.65660(17) 0.29785(16) 0.78018(14) 0.0515(5) Uani 1.000
C C25 0.64649(19) 0.42041(17) 0.70328(15) 0.0582(6) Uani 1.000
C C26 0.66392(18) 0.41572(16) 0.58804(15) 0.0558(6) Uani 1.000
C C27 0.69159(16) 0.28783(15) 0.55041(13) 0.0468(5) Uani 1.000
C C28 0.70222(14) 0.15991(14) 0.62762(11) 0.0376(4) Uani 1.000
H H2 1.04664 -0.52960 0.31090 0.0648 Uiso 1.000
H H3 1.00705 -0.37321 0.43891 0.0532 Uiso 1.000
H H5 0.60945 -0.17285 0.37710 0.0511 Uiso 1.000
H H6 0.64780 -0.33001 0.25013 0.0594 Uiso 1.000
H H9 0.53134 0.12146 0.40014 0.0520 Uiso 1.000
H H10 0.54020 0.24635 0.21777 0.0559 Uiso 1.000
H H12 0.99020 0.14075 0.13664 0.0594 Uiso 1.000
H H13 0.97971 0.01726 0.32035 0.0538 Uiso 1.000
H H14A 0.87564 0.35433 -0.09847 0.1400 Uiso 1.000
H H14B 0.95092 0.34195 0.00023 0.1400 Uiso 1.000
H H14C 0.95552 0.20428 -0.04544 0.1400 Uiso 1.000
H H18 0.74654 -0.31228 0.84751 0.0550 Uiso 1.000
H H19 0.72181 -0.30439 1.03784 0.0651 Uiso 1.000
H H20 0.68497 -0.08855 1.09919 0.0680 Uiso 1.000
H H21 0.66766 0.11797 0.97296 0.0606 Uiso 1.000
H H24 0.64426 0.30339 0.85727 0.0618 Uiso 1.000
H H25 0.62775 0.50759 0.72854 0.0698 Uiso 1.000
H H26 0.65681 0.49957 0.53619 0.0670 Uiso 1.000
H H27 0.70353 0.28537 0.47281 0.0562 Uiso 1.000

loop_
_atom_type_symbol
_atom_type_description
_atom_type_scat_dispersion_real
_atom_type_scat_dispersion_imag
_atom_type_scat_source
C C 0.0033 0.0016 ' International Tables Vol C Tables 4.2.6.8 and 6.1.1.4'
H H 0.0000 0.0000 ' International Tables Vol C Tables 4.2.6.8 and 6.1.1.4'
F F 0.0171 0.0103 ' International Tables Vol C Tables 4.2.6.8 and 6.1.1.4'
N N 0.0061 0.0033 ' International Tables Vol C Tables 4.2.6.8 and 6.1.1.4'
O O 0.0106 0.0060 ' International Tables Vol C Tables 4.2.6.8 and 6.1.1.4'

loop_
_geom_angle_atom_site_label_1
_geom_angle_atom_site_label_2
_geom_angle_atom_site_label_3
_geom_angle
_geom_angle_publ_flag
C11 O1 C14 117.86(15) no
C7 N1 C16 104.70(10) no
C7 N2 C8 123.87(10) no
C7 N2 C15 106.27(10) no
C8 N2 C15 129.77(11) no
F1 C1 C2 118.77(15) no
F1 C1 C6 118.08(16) no
C2 C1 C6 123.15(15) no
C1 C2 C3 118.13(15) no
C2 C3 C4 120.75(15) no
C3 C4 C5 119.16(12) no
C3 C4 C7 119.08(13) no
C5 C4 C7 121.60(12) no
C4 C5 C6 120.71(14) no
C1 C6 C5 118.09(16) no
N1 C7 N2 112.64(11) no
N1 C7 C4 123.91(11) no
N2 C7 C4 123.44(11) no
N2 C8 C9 120.21(12) no
N2 C8 C13 119.79(12) no
C9 C8 C13 119.93(12) no
C8 C9 C10 120.09(14) no
C9 C10 C11 120.04(15) no
O1 C11 C10 115.43(14) no
O1 C11 C12 124.75(14) no
C10 C11 C12 119.82(13) no
C11 C12 C13 119.72(14) no
C8 C13 C12 120.40(14) no
N2 C15 C16 104.95(11) no
N2 C15 C28 132.25(11) no
C16 C15 C28 122.79(12) no
N1 C16 C15 111.44(11) no
N1 C16 C17 126.47(11) no
C15 C16 C17 122.10(12) no
C16 C17 C18 121.87(12) no
C16 C17 C22 117.60(12) no
C18 C17 C22 120.53(12) no
C17 C18 C19 120.48(14) no
C18 C19 C20 119.75(15) no
C19 C20 C21 120.61(14) no
C20 C21 C22 121.54(15) no
C17 C22 C21 117.08(13) no
C17 C22 C23 120.21(12) no
C21 C22 C23 122.71(13) no
C22 C23 C24 121.43(13) no
C22 C23 C28 121.21(12) no
C24 C23 C28 117.36(13) no
C23 C24 C25 121.83(15) no
C24 C25 C26 120.46(15) no
C25 C26 C27 120.02(15) no
C26 C27 C28 120.82(14) no
C15 C28 C23 116.05(12) no
C15 C28 C27 124.42(12) no
C23 C28 C27 119.53(12) no
C1 C2 H2 121.00 no
C3 C2 H2 121.00 no
C2 C3 H3 120.00 no
C4 C3 H3 120.00 no
C4 C5 H5 120.00 no
C6 C5 H5 120.00 no
C1 C6 H6 121.00 no
C5 C6 H6 121.00 no
C8 C9 H9 120.00 no
C10 C9 H9 120.00 no
C9 C10 H10 120.00 no
C11 C10 H10 120.00 no
C11 C12 H12 120.00 no
C13 C12 H12 120.00 no
C8 C13 H13 120.00 no
C12 C13 H13 120.00 no
O1 C14 H14A 109.00 no
O1 C14 H14B 109.00 no
O1 C14 H14C 109.00 no
H14A C14 H14B 109.00 no
H14A C14 H14C 109.00 no
H14B C14 H14C 110.00 no
C17 C18 H18 120.00 no
C19 C18 H18 120.00 no
C18 C19 H19 120.00 no
C20 C19 H19 120.00 no
C19 C20 H20 120.00 no
C21 C20 H20 120.00 no
C20 C21 H21 119.00 no
C22 C21 H21 119.00 no
C23 C24 H24 119.00 no
C25 C24 H24 119.00 no
C24 C25 H25 120.00 no
C26 C25 H25 120.00 no
C25 C26 H26 120.00 no
C27 C26 H26 120.00 no
C26 C27 H27 120.00 no
C28 C27 H27 120.00 no

loop_
_geom_bond_atom_site_label_1
_geom_bond_atom_site_label_2
_geom_bond_distance
_geom_bond_publ_flag
F1 C1 1.3544(19) no
O1 C11 1.3612(17) no
O1 C14 1.417(3) no
N1 C7 1.3146(17) no
N1 C16 1.3770(16) no
N2 C7 1.3737(16) no
N2 C8 1.4388(16) no
N2 C15 1.3920(17) no
C1 C2 1.364(3) no
C1 C6 1.367(2) no
C2 C3 1.378(2) no
C3 C4 1.382(2) no
C4 C5 1.386(2) no
C4 C7 1.4710(18) no
C5 C6 1.376(2) no
C8 C9 1.379(2) no
C8 C13 1.368(2) no
C9 C10 1.374(2) no
C10 C11 1.382(2) no
C11 C12 1.378(2) no
C12 C13 1.382(2) no
C15 C16 1.3742(18) no
C15 C28 1.4361(18) no
C16 C17 1.4296(18) no
C17 C18 1.401(2) no
C17 C22 1.407(2) no
C18 C19 1.367(2) no
C19 C20 1.386(2) no
C20 C21 1.366(2) no
C21 C22 1.4084(19) no
C22 C23 1.4673(19) no
C23 C24 1.405(2) no
C23 C28 1.4217(19) no
C24 C25 1.366(2) no
C25 C26 1.384(2) no
C26 C27 1.367(2) no
C27 C28 1.407(2) no
C2 H2 0.9300 no
C3 H3 0.9300 no
C5 H5 0.9300 no
C6 H6 0.9300 no
C9 H9 0.9300 no
C10 H10 0.9300 no
C12 H12 0.9300 no
C13 H13 0.9300 no
C14 H14A 0.9600 no
C14 H14B 0.9600 no
C14 H14C 0.9600 no
C18 H18 0.9300 no
C19 H19 0.9300 no
C20 H20 0.9300 no
C21 H21 0.9300 no
C24 H24 0.9300 no
C25 H25 0.9300 no
C26 H26 0.9300 no
C27 H27 0.9300 no

loop_
_geom_hbond_atom_site_label_D
_geom_hbond_atom_site_label_H
_geom_hbond_atom_site_label_A
_geom_hbond_site_symmetry_A
_geom_hbond_distance_DH
_geom_hbond_distance_HA
_geom_hbond_distance_DA
_geom_hbond_angle_DHA
_geom_hbond_publ_flag
C21 H21 O1 1_556 0.93 2.59 3.426(2) 151 yes
C9 H9 Cg1 2_656 0.93 2.74 3.535 143 yes
C26 H26 Cg2 1_565 0.93 2.81 3.590 143 yes
C13 H13 Cg3 2_756 0.93 2.76 3.629 152 yes

loop_
_geom_torsion_atom_site_label_1
_geom_torsion_atom_site_label_2
_geom_torsion_atom_site_label_3
_geom_torsion_atom_site_label_4
_geom_torsion
_geom_torsion_publ_flag
C14 O1 C11 C10 179.46(17) no
C14 O1 C11 C12 -0.7(2) no
C7 N1 C16 C15 -0.54(16) no
C7 N1 C16 C17 179.29(14) no
C16 N1 C7 N2 -0.08(17) no
C16 N1 C7 C4 -179.26(14) no
C8 N2 C15 C16 -177.56(13) no
C15 N2 C7 C4 179.82(13) no
C7 N2 C15 C16 -0.91(15) no
C8 N2 C7 N1 177.54(13) no
C7 N2 C8 C9 100.31(16) no
C15 N2 C7 N1 0.64(16) no
C8 N2 C7 C4 -3.3(2) no
C15 N2 C8 C13 99.46(17) no
C7 N2 C15 C28 177.90(15) no
C8 N2 C15 C28 1.3(2) no
C7 N2 C8 C13 -76.67(18) no
C15 N2 C8 C9 -83.56(18) no
F1 C1 C2 C3 179.49(14) no
F1 C1 C6 C5 -179.24(13) no
C6 C1 C2 C3 -0.1(2) no
C2 C1 C6 C5 0.3(2) no
C1 C2 C3 C4 0.3(2) no
C2 C3 C4 C7 174.59(13) no
C2 C3 C4 C5 -0.8(2) no
C3 C4 C7 N2 123.12(15) no
C5 C4 C7 N1 117.51(16) no
C3 C4 C7 N1 -57.8(2) no
C7 C4 C5 C6 -174.21(13) no
C5 C4 C7 N2 -61.58(19) no
C3 C4 C5 C6 1.1(2) no
C4 C5 C6 C1 -0.8(2) no
C9 C8 C13 C12 0.8(2) no
N2 C8 C13 C12 177.75(13) no
C13 C8 C9 C10 -1.0(2) no
N2 C8 C9 C10 -178.00(12) no
C8 C9 C10 C11 0.1(2) no
C9 C10 C11 C12 1.1(2) no
C9 C10 C11 O1 -179.12(13) no
C10 C11 C12 C13 -1.3(2) no
O1 C11 C12 C13 178.88(14) no
C11 C12 C13 C8 0.4(2) no
N2 C15 C16 N1 0.91(16) no
C28 C15 C16 C17 2.1(2) no
N2 C15 C28 C23 179.92(15) no
N2 C15 C28 C27 0.4(3) no
C16 C15 C28 C23 -1.5(2) no
C16 C15 C28 C27 179.03(15) no
N2 C15 C16 C17 -178.92(13) no
C28 C15 C16 N1 -178.04(13) no
N1 C16 C17 C18 -1.4(2) no
N1 C16 C17 C22 178.10(14) no
C15 C16 C17 C18 178.38(15) no
C15 C16 C17 C22 -2.1(2) no
C16 C17 C18 C19 178.53(15) no
C22 C17 C18 C19 -1.0(2) no
C16 C17 C22 C21 -178.05(14) no
C16 C17 C22 C23 1.5(2) no
C18 C17 C22 C21 1.5(2) no
C18 C17 C22 C23 -178.97(14) no
C17 C18 C19 C20 -0.2(3) no
C18 C19 C20 C21 0.8(3) no
C19 C20 C21 C22 -0.3(3) no
C20 C21 C22 C17 -0.9(2) no
C20 C21 C22 C23 179.60(16) no
C17 C22 C23 C24 178.83(15) no
C17 C22 C23 C28 -1.0(2) no
C21 C22 C23 C24 -1.7(2) no
C21 C22 C23 C28 178.55(15) no
C22 C23 C24 C25 179.73(16) no
C28 C23 C24 C25 -0.5(2) no
C22 C23 C28 C15 0.9(2) no
C22 C23 C28 C27 -179.59(14) no
C24 C23 C28 C15 -178.94(14) no
C24 C23 C28 C27 0.6(2) no
C23 C24 C25 C26 0.2(3) no
C24 C25 C26 C27 -0.1(3) no
C25 C26 C27 C28 0.2(3) no
C26 C27 C28 C15 179.01(16) no
C26 C27 C28 C23 -0.5(2) no
